data_4062979
loop_
_publ_author_name
'Schouteeten, St\'ephanie'
'Tranchier, Jean-Philippe'
'Rose-Munch, Fran\,coise'
'Rose, Eric'
'Auffrant, Audrey'
'Stephenson, G. Richard'

_publ_section_title
;
 Cationic (\h6-Arene)tricarbonylmanganese Linked to Neutral
 (\h6-Arene)tricarbonylchromium Complexes
;
_journal_coden_ASTM ORGND7
_journal_issue 18
_journal_name_full Organometallics
_journal_page_first 4308
_journal_page_last 4316
_journal_paper_doi 10.1021/om049807g
_journal_volume 23
_journal_year 2004
_chemical_formula_moiety ' C21 H12 Cr1 Mn1 O7  1+, B1 F4  1-'
_chemical_formula_sum 'C21 H12 B Cr F4 Mn O7'
_chemical_formula_weight 570.05
_space_group_IT_number 33
_symmetry_cell_setting orthorhombic
_symmetry_space_group_name_Hall 'P -2n 2a'
_symmetry_space_group_name_H-M 'P 21 c n'
_cell_angle_alpha 90
_cell_angle_beta 90
_cell_angle_gamma 90
_cell_formula_units_Z 4
_cell_length_a 12.338(2)
_cell_length_b 12.704(4)
_cell_length_c 14.557(3)
_cell_measurement_temperature 295
_cell_volume 2281.8(9)
_diffrn_ambient_temperature 295
_exptl_crystal_density_diffrn 1.659
_cod_depositor_comments
;
The following automatic conversions were performed:
'_symmetry_cell_setting' value 'Orthorhombic' changed to 'orthorhombic'
according to '/home/saulius/struct/CIF-dictionaries/cif_core.dic'
dictionary named 'cif_core.dic' version 2.4.1 from 2010-06-29.

Automatic conversion script
Id: cif_fix_enum 1527 2010-12-29 10:47:43Z saulius 
;
_cod_original_formula_sum ' C21 H12 B1 Cr1 F4 Mn1 O7 '
_cod_database_code 4062979

loop_
_symmetry_equiv_pos_as_xyz
x,y,z
x+1/2,-y,-z
x,-y+1/2,z+1/2
x+1/2,y+1/2,-z+1/2

loop_
_atom_site_label
_atom_site_type_symbol
_atom_site_fract_x
_atom_site_fract_y
_atom_site_fract_z
_atom_site_U_iso_or_equiv
_atom_site_occupancy
_atom_site_adp_type
_atom_site_attached_hydrogens
Cr1 Cr 0.1295(4) 0.85458(11) 0.49830(9) 0.0535 1.0000 Uani .
Mn1 Mn 0.6156(4) 0.79510(8) 0.17516(7) 0.0398 1.0000 Uani .
O1 O 0.8495(5) 0.9141(5) 0.2066(5) 0.0619 1.0000 Uani .
O2 O 0.7863(8) 0.6968(9) 0.0649(8) 0.1162 1.0000 Uani .
O3 O 0.4879(8) 0.8292(7) 0.0070(5) 0.0822 1.0000 Uani .
O4 O 0.5138(9) 0.5879(7) 0.2001(6) 0.1015 1.0000 Uani .
O5 O 0.3147(16) 0.934(3) 0.601(2) 0.4177 1.0000 Uani .
O6 O 0.0622(14) 1.0790(7) 0.5005(6) 0.1302 1.0000 Uani .
O7 O 0.017(2) 0.831(1) 0.6784(8) 0.1985 1.0000 Uani .
C1 C 0.5312(8) 0.8641(8) 0.2928(6) 0.0466 1.0000 Uani .
C2 C 0.5539(8) 0.9427(8) 0.2261(7) 0.0480 1.0000 Uani .
C3 C 0.6591(8) 0.9598(8) 0.1947(7) 0.0538 1.0000 Uani .
C4 C 0.7454(8) 0.9034(8) 0.2302(6) 0.0496 1.0000 Uani .
C5 C 0.7243(8) 0.8198(8) 0.2914(7) 0.0486 1.0000 Uani .
C6 C 0.6213(11) 0.8021(7) 0.3240(5) 0.0523 1.0000 Uani .
C7 C 0.4235(8) 0.8423(8) 0.3219(7) 0.0554 1.0000 Uani .
C8 C 0.3349(9) 0.8226(8) 0.3514(7) 0.0600 1.0000 Uani .
C9 C 0.2284(8) 0.7951(9) 0.3819(8) 0.0535 1.0000 Uani .
C10 C 0.139(1) 0.8529(8) 0.3465(7) 0.0615 1.0000 Uani .
C11 C 0.0345(9) 0.821(1) 0.3737(8) 0.0610 1.0000 Uani .
C12 C 0.0166(11) 0.7406(13) 0.435(1) 0.0789 1.0000 Uani .
C13 C 0.1054(12) 0.6854(8) 0.4706(8) 0.0720 1.0000 Uani .
C14 C 0.211(1) 0.7144(9) 0.4460(9) 0.0613 1.0000 Uani .
C15 C 0.876(1) 0.993(1) 0.1381(9) 0.0737 1.0000 Uani .
C16 C 0.7222(9) 0.7337(9) 0.1064(7) 0.0642 1.0000 Uani .
C17 C 0.5366(8) 0.8177(7) 0.0734(6) 0.0538 1.0000 Uani .
C18 C 0.555(1) 0.6682(8) 0.1894(8) 0.0643 1.0000 Uani .
C19 C 0.2397(18) 0.899(3) 0.5634(18) 0.2227 1.0000 Uani .
C20 C 0.0848(11) 0.990(1) 0.5009(7) 0.0726 1.0000 Uani .
C21 C 0.0594(17) 0.841(1) 0.6088(9) 0.1037 1.0000 Uani .
B1 B 0.755(1) 0.9620(9) 0.8803(9) 0.0594 1.0000 Uani .
F1 F 0.7921(18) 0.920(1) 0.8047(11) 0.2330 1.0000 Uani .
F2 F 0.6645(12) 0.993(2) 0.8602(18) 0.2890 1.0000 Uani .
F3 F 0.7375(16) 0.8906(17) 0.9414(9) 0.2562 1.0000 Uani .
F4 F 0.8203(12) 1.0392(12) 0.903(1) 0.2146 1.0000 Uani .
H21 H 0.4928 0.9858 0.2010 0.107(13) 1.0000 Uiso .
H31 H 0.6720 1.0139 0.1457 0.107(13) 1.0000 Uiso .
H51 H 0.7850 0.7731 0.3109 0.107(13) 1.0000 Uiso .
H61 H 0.6090 0.7450 0.3703 0.107(13) 1.0000 Uiso .
H101 H 0.1499 0.9134 0.3037 0.107(13) 1.0000 Uiso .
H111 H -0.0294 0.8581 0.3465 0.107(13) 1.0000 Uiso .
H121 H -0.0594 0.7216 0.4541 0.107(13) 1.0000 Uiso .
H131 H 0.0938 0.6253 0.5138 0.107(13) 1.0000 Uiso .
H141 H 0.2731 0.6776 0.4736 0.107(13) 1.0000 Uiso .
H151 H 0.9557 0.9930 0.1268 0.107(13) 1.0000 Uiso .
H152 H 0.8369 0.9772 0.0795 0.107(13) 1.0000 Uiso .
H153 H 0.8531 1.0642 0.1609 0.107(13) 1.0000 Uiso .

loop_
_atom_site_aniso_label
_atom_site_aniso_U_11
_atom_site_aniso_U_22
_atom_site_aniso_U_33
_atom_site_aniso_U_23
_atom_site_aniso_U_13
_atom_site_aniso_U_12
Cr1 0.0481(7) 0.0596(7) 0.0528(7) -0.0128(6) -0.0010(8) 0.0062(9)
Mn1 0.0408(5) 0.0386(5) 0.0400(5) 0.0004(5) 0.0003(7) -0.0017(7)
O1 0.049(4) 0.061(4) 0.075(4) 0.011(4) -0.007(3) -0.011(3)
O2 0.083(6) 0.130(8) 0.136(9) -0.042(7) 0.041(6) 0.028(6)
O3 0.099(6) 0.099(6) 0.048(4) -0.006(4) -0.013(4) 0.028(5)
O4 0.132(8) 0.083(6) 0.089(6) 0.008(5) 0.007(6) -0.057(6)
O5 0.159(17) 0.66(7) 0.43(4) -0.44(5) -0.17(2) 0.14(3)
O6 0.250(16) 0.063(5) 0.077(6) -0.008(4) 0.007(7) 0.031(7)
O7 0.40(3) 0.113(8) 0.082(7) -0.003(6) 0.102(12) -0.024(14)
C1 0.045(5) 0.053(5) 0.042(5) -0.012(4) 0.001(4) -0.001(4)
C2 0.049(5) 0.042(5) 0.054(6) -0.012(4) -0.015(5) 0.010(4)
C3 0.062(6) 0.041(5) 0.059(6) 0.009(4) -0.014(4) -0.009(4)
C4 0.060(6) 0.044(5) 0.045(5) 0.001(4) -0.008(4) -0.014(4)
C5 0.046(5) 0.051(6) 0.049(5) 0.008(4) -0.003(4) 0.007(4)
C6 0.046(4) 0.067(5) 0.044(3) 0.009(4) -0.015(5) 0.007(6)
C7 0.047(5) 0.065(6) 0.054(5) -0.005(5) 0.007(4) 0.004(4)
C8 0.064(6) 0.059(5) 0.058(5) -0.006(4) 0.007(5) 0.005(5)
C9 0.042(5) 0.062(6) 0.056(6) -0.008(5) 0.005(4) 0.009(5)
C10 0.063(7) 0.065(6) 0.056(5) 0.002(4) 0.006(5) 0.003(5)
C11 0.050(6) 0.080(7) 0.053(6) -0.016(6) -0.008(5) 0.010(6)
C12 0.065(7) 0.10(1) 0.073(9) -0.039(8) 0.016(6) -0.035(8)
C13 0.074(8) 0.065(6) 0.076(6) -0.014(5) 0.022(7) -0.010(7)
C14 0.065(6) 0.045(5) 0.073(7) 0.003(5) 0.019(6) 0.016(5)
C15 0.063(6) 0.078(7) 0.080(7) 0.014(6) 0.001(6) -0.019(6)
C16 0.055(6) 0.072(7) 0.066(6) -0.013(5) 0.008(5) 0.005(5)
C17 0.054(5) 0.065(6) 0.043(5) -0.010(4) 0.002(4) 0.002(5)
C18 0.068(7) 0.056(5) 0.069(7) 0.004(5) 0.005(5) -0.018(5)
C19 0.102(13) 0.37(4) 0.20(2) -0.21(3) -0.057(15) 0.09(2)
C20 0.104(9) 0.068(6) 0.046(5) -0.009(4) 0.011(5) 0.000(6)
C21 0.175(16) 0.069(7) 0.068(8) -0.006(6) 0.035(9) -0.009(9)
B1 0.061(7) 0.048(6) 0.069(7) -0.007(5) 0.005(6) -0.005(5)
F1 0.36(3) 0.119(9) 0.216(14) -0.069(9) 0.134(16) -0.070(13)
F2 0.122(12) 0.40(3) 0.34(2) 0.06(2) -0.056(13) 0.038(16)
F3 0.29(2) 0.35(2) 0.13(1) 0.118(12) -0.055(11) -0.205(19)
F4 0.220(14) 0.222(13) 0.202(14) -0.096(11) 0.077(12) -0.165(12)

loop_
_geom_bond_atom_site_label_1
_geom_bond_site_symmetry_1
_geom_bond_atom_site_label_2
_geom_bond_site_symmetry_2
_geom_bond_distance
_geom_bond_publ_flag
Cr1 . C9 . 2.221(11) yes
Cr1 . C10 . 2.21(1) yes
Cr1 . C11 . 2.202(12) yes
Cr1 . C12 . 2.213(12) yes
Cr1 . C13 . 2.207(11) yes
Cr1 . C14 . 2.181(11) yes
Cr1 . C19 . 1.75(2) yes
Cr1 . C20 . 1.805(12) yes
Cr1 . C21 . 1.835(14) yes
Mn1 . C1 . 2.188(9) yes
Mn1 . C2 . 2.155(9) yes
Mn1 . C3 . 2.18(1) yes
Mn1 . C4 . 2.26(1) yes
Mn1 . C5 . 2.18(1) yes
Mn1 . C6 . 2.169(7) yes
Mn1 . C16 . 1.828(11) yes
Mn1 . C17 . 1.80(1) yes
Mn1 . C18 . 1.788(11) yes
O1 . C4 . 1.336(12) yes
O1 . C15 . 1.454(14) yes
O2 . C16 . 1.099(12) yes
O3 . C17 . 1.147(11) yes
O4 . C18 . 1.151(12) yes
O5 . C19 . 1.17(3) yes
O6 . C20 . 1.167(15) yes
O7 . C21 . 1.148(17) yes
C1 . C2 . 1.421(15) yes
C1 . C6 . 1.436(16) yes
C1 . C7 . 1.421(13) yes
C2 . C3 . 1.393(15) yes
C2 . H21 . 1.002 no
C3 . C4 . 1.384(14) yes
C3 . H31 . 1.003 no
C4 . C5 . 1.411(14) yes
C5 . C6 . 1.376(17) yes
C5 . H51 . 0.997 no
C6 . H61 . 1.002 no
C7 . C8 . 1.201(13) yes
C8 . C9 . 1.430(15) yes
C9 . C10 . 1.422(15) yes
C9 . C14 . 1.404(16) yes
C10 . C11 . 1.408(17) yes
C10 . H101 . 0.999 no
C11 . C12 . 1.37(2) yes
C11 . H111 . 1.001 no
C12 . C13 . 1.40(2) yes
C12 . H121 . 1.008 no
C13 . C14 . 1.396(18) yes
C13 . H131 . 0.999 no
C14 . H141 . 0.987 no
C15 . H151 . 0.999 no
C15 . H152 . 1.002 no
C15 . H153 . 0.998 no
B1 . F1 . 1.304(18) yes
B1 . F2 . 1.224(18) yes
B1 . F3 . 1.289(18) yes
B1 . F4 . 1.309(15) yes
